data_4105159
loop_
_publ_author_name
'S. Corey Valdez'
'James L. Leighton'

_publ_section_title
;
 Tandem Asymmetric Aza-Darzens/Ring-Opening Reactions: Dual Functionality
 from the Silane Lewis Acid
;
_journal_name_full 'Journal of the American Chemical Society'
_journal_page_first 14638
_journal_page_last 14639
_journal_paper_doi 10.1021/ja9066354
_journal_volume 131
_journal_year 2009
_chemical_absolute_configuration ad
_chemical_formula_sum 'C18 H19 Cl N2 O3'
_chemical_formula_weight 346.80
_chemical_name_systematic
;
 ?
;
_space_group_IT_number 19
_symmetry_cell_setting orthorhombic
_symmetry_space_group_name_Hall 'P 2ac 2ab'
_symmetry_space_group_name_H-M 'P 21 21 21'
_atom_sites_solution_hydrogens geom
_atom_sites_solution_primary direct
_atom_sites_solution_secondary difmap
_audit_creation_method SHELXL-97
_cell_angle_alpha 90.00
_cell_angle_beta 90.00
_cell_angle_gamma 90.00
_cell_formula_units_Z 8
_cell_length_a 8.1452(6)
_cell_length_b 17.3379(12)
_cell_length_c 24.3640(17)
_cell_measurement_reflns_used 9312
_cell_measurement_temperature 125(2)
_cell_measurement_theta_max 30.51
_cell_measurement_theta_min 2.35
_cell_volume 3440.7(4)
_computing_cell_refinement 'Bruker SMART'
_computing_data_collection 'Bruker SMART'
_computing_data_reduction 'Bruker SAINT'
_computing_molecular_graphics 'Bruker SHELXTL'
_computing_publication_material 'Bruker SHELXTL'
_computing_structure_refinement 'SHELXL-97 (Sheldrick, 1997)'
_computing_structure_solution 'SHELXS-97 (Sheldrick, 1990)'
_diffrn_ambient_temperature 125(2)
_diffrn_measured_fraction_theta_full 0.999
_diffrn_measured_fraction_theta_max 0.999
_diffrn_measurement_device_type 'CCD area detector'
_diffrn_measurement_method 'phi and omega scans'
_diffrn_radiation_monochromator graphite
_diffrn_radiation_source 'fine-focus sealed tube'
_diffrn_radiation_type MoK\a
_diffrn_radiation_wavelength 0.71073
_diffrn_reflns_av_R_equivalents 0.0649
_diffrn_reflns_av_sigmaI/netI 0.0514
_diffrn_reflns_limit_h_max 11
_diffrn_reflns_limit_h_min -11
_diffrn_reflns_limit_k_max 24
_diffrn_reflns_limit_k_min -24
_diffrn_reflns_limit_l_max 34
_diffrn_reflns_limit_l_min -34
_diffrn_reflns_number 55460
_diffrn_reflns_theta_full 30.56
_diffrn_reflns_theta_max 30.56
_diffrn_reflns_theta_min 1.44
_exptl_absorpt_coefficient_mu 0.240
_exptl_absorpt_correction_T_max 0.9648
_exptl_absorpt_correction_T_min 0.9314
_exptl_absorpt_correction_type empirical
_exptl_absorpt_process_details sadabs
_exptl_crystal_colour PLATE
_exptl_crystal_density_diffrn 1.339
_exptl_crystal_description COLORLESS
_exptl_crystal_F_000 1456
_exptl_crystal_size_max 0.30
_exptl_crystal_size_mid 0.20
_exptl_crystal_size_min 0.15
_refine_diff_density_max 0.948
_refine_diff_density_min -0.468
_refine_diff_density_rms 0.066
_refine_ls_abs_structure_details 'Flack H D (1983), Acta Cryst. A39, 876-881'
_refine_ls_abs_structure_Flack -0.07(5)
_refine_ls_extinction_method none
_refine_ls_goodness_of_fit_ref 1.044
_refine_ls_hydrogen_treatment constr
_refine_ls_matrix_type full
_refine_ls_number_parameters 434
_refine_ls_number_reflns 10535
_refine_ls_number_restraints 0
_refine_ls_restrained_S_all 1.044
_refine_ls_R_factor_all 0.0723
_refine_ls_R_factor_gt 0.0540
_refine_ls_shift/su_max 0.001
_refine_ls_shift/su_mean 0.000
_refine_ls_structure_factor_coef Fsqd
_refine_ls_weighting_details 'calc w=1/[\s^2^(Fo^2^)+(0.1000P)^2^+0.0000P] where P=(Fo^2^+2Fc^2^)/3'
_refine_ls_weighting_scheme calc
_refine_ls_wR_factor_gt 0.1455
_refine_ls_wR_factor_ref 0.1595
_reflns_number_gt 8506
_reflns_number_total 10535
_reflns_threshold_expression >2sigma(I)
_cod_data_source_file ja9066354_si_001.cif
_cod_data_source_block ky79s10
_cod_database_code 4105159

loop_
_symmetry_equiv_pos_as_xyz
'x, y, z'
'-x+1/2, -y, z+1/2'
'-x, y+1/2, -z+1/2'
'x+1/2, -y+1/2, -z'

loop_
_atom_site_label
_atom_site_type_symbol
_atom_site_fract_x
_atom_site_fract_y
_atom_site_fract_z
_atom_site_U_iso_or_equiv
_atom_site_adp_type
_atom_site_occupancy
_atom_site_symmetry_multiplicity
_atom_site_calc_flag
_atom_site_refinement_flags
Cl1 Cl 0.80400(8) 0.41338(4) 0.57150(2) 0.03327(15) Uani 1 1 d .
Cl2 Cl 0.32315(7) 0.57858(4) 0.56523(2) 0.02456(12) Uani 1 1 d .
O11 O 0.8888(2) 0.45318(11) 0.70753(9) 0.0342(4) Uani 1 1 d .
N11 N 0.6187(2) 0.31894(12) 0.70899(8) 0.0211(4) Uani 1 1 d .
H11A H 0.5665 0.2747 0.7059 0.025 Uiso 1 1 calc R
C11 C 0.6536(3) 0.38956(15) 0.62404(10) 0.0262(5) Uani 1 1 d .
H11B H 0.6063 0.4378 0.6401 0.031 Uiso 1 1 calc R
N12 N 0.5878(3) 0.36912(11) 0.75311(8) 0.0224(4) Uani 1 1 d .
H12A H 0.5422 0.4144 0.7474 0.027 Uiso 1 1 calc R
C12 C 0.7412(3) 0.34313(15) 0.66834(10) 0.0243(5) Uani 1 1 d .
H12B H 0.7867 0.2956 0.6508 0.029 Uiso 1 1 calc R
O12 O 0.9998(2) 0.33434(11) 0.70620(9) 0.0323(4) Uani 1 1 d .
O13 O 0.7091(2) 0.28815(10) 0.81291(7) 0.0253(4) Uani 1 1 d .
C13 C 0.6289(3) 0.34691(13) 0.80439(9) 0.0192(4) Uani 1 1 d .
C14 C 0.8832(3) 0.38601(14) 0.69538(9) 0.0224(4) Uani 1 1 d .
C15 C 1.1424(3) 0.35830(18) 0.73845(14) 0.0394(7) Uani 1 1 d .
H15A H 1.1460 0.4153 0.7411 0.047 Uiso 1 1 calc R
H15B H 1.2447 0.3405 0.7205 0.047 Uiso 1 1 calc R
C16 C 1.1284(4) 0.3233(2) 0.79508(14) 0.0454(8) Uani 1 1 d .
H16A H 1.2218 0.3399 0.8175 0.068 Uiso 1 1 calc R
H16B H 1.1283 0.2670 0.7921 0.068 Uiso 1 1 calc R
H16C H 1.0260 0.3405 0.8123 0.068 Uiso 1 1 calc R
N21 N 0.1116(2) 0.63572(11) 0.70811(7) 0.0179(4) Uani 1 1 d .
H21A H 0.0780 0.6833 0.7024 0.021 Uiso 1 1 calc R
C21 C 0.5183(3) 0.34110(16) 0.59816(10) 0.0284(5) Uani 1 1 d .
O21 O 0.4091(2) 0.50866(10) 0.71194(8) 0.0282(4) Uani 1 1 d .
N22 N 0.0771(3) 0.59316(12) 0.75645(7) 0.0203(4) Uani 1 1 d .
H22A H 0.0161 0.5514 0.7546 0.024 Uiso 1 1 calc R
O22 O 0.4833(2) 0.62940(10) 0.68833(7) 0.0245(4) Uani 1 1 d .
C22 C 0.3599(4) 0.3665(2) 0.60390(13) 0.0476(8) Uani 1 1 d .
H22B H 0.3382 0.4143 0.6215 0.057 Uiso 1 1 calc R
C23 C 0.2316(4) 0.3221(3) 0.58385(16) 0.0744(15) Uani 1 1 d .
H23A H 0.1217 0.3396 0.5879 0.089 Uiso 1 1 calc R
O23 O 0.2407(2) 0.66778(10) 0.80806(7) 0.0290(4) Uani 1 1 d .
C24 C 0.2618(6) 0.2544(3) 0.55865(16) 0.0782(16) Uani 1 1 d .
H24A H 0.1731 0.2232 0.5464 0.094 Uiso 1 1 calc R
C25 C 0.4231(6) 0.2300(2) 0.55048(16) 0.0605(11) Uani 1 1 d .
H25A H 0.4457 0.1834 0.5314 0.073 Uiso 1 1 calc R
C26 C 0.5488(4) 0.27478(19) 0.57054(14) 0.0456(8) Uani 1 1 d .
H26A H 0.6592 0.2589 0.5649 0.055 Uiso 1 1 calc R
C31 C 0.5658(3) 0.39637(13) 0.85013(9) 0.0215(4) Uani 1 1 d .
C32 C 0.5344(4) 0.47429(15) 0.84341(11) 0.0312(6) Uani 1 1 d .
H32A H 0.5510 0.4979 0.8087 0.037 Uiso 1 1 calc R
C33 C 0.4785(4) 0.51821(17) 0.88756(12) 0.0408(7) Uani 1 1 d .
H33A H 0.4591 0.5719 0.8832 0.049 Uiso 1 1 calc R
C34 C 0.4514(4) 0.48265(18) 0.93821(12) 0.0404(7) Uani 1 1 d .
H34A H 0.4114 0.5120 0.9683 0.049 Uiso 1 1 calc R
C35 C 0.4827(4) 0.40475(17) 0.94450(10) 0.0331(6) Uani 1 1 d .
H35A H 0.4650 0.3808 0.9791 0.040 Uiso 1 1 calc R
C36 C 0.5394(3) 0.36169(15) 0.90086(10) 0.0254(5) Uani 1 1 d .
H36A H 0.5606 0.3082 0.9054 0.031 Uiso 1 1 calc R
C41 C 0.2179(3) 0.63786(13) 0.61591(8) 0.0161(4) Uani 1 1 d .
H41A H 0.2844 0.6854 0.6226 0.019 Uiso 1 1 calc R
C42 C 0.2096(3) 0.59154(12) 0.66867(8) 0.0155(4) Uani 1 1 d .
H42A H 0.1498 0.5424 0.6607 0.019 Uiso 1 1 calc R
C43 C 0.1370(3) 0.61614(13) 0.80497(9) 0.0183(4) Uani 1 1 d .
C44 C 0.3790(3) 0.57063(13) 0.69184(9) 0.0184(4) Uani 1 1 d .
C45 C 0.6449(3) 0.62060(16) 0.71412(11) 0.0270(5) Uani 1 1 d .
H45A H 0.7302 0.6445 0.6907 0.032 Uiso 1 1 calc R
H45B H 0.6712 0.5652 0.7182 0.032 Uiso 1 1 calc R
C46 C 0.6434(3) 0.65890(16) 0.76962(11) 0.0303(5) Uani 1 1 d .
H46A H 0.7514 0.6532 0.7869 0.046 Uiso 1 1 calc R
H46B H 0.5598 0.6346 0.7928 0.046 Uiso 1 1 calc R
H46C H 0.6180 0.7138 0.7653 0.046 Uiso 1 1 calc R
C51 C 0.0526(3) 0.66119(13) 0.59388(9) 0.0181(4) Uani 1 1 d .
C52 C 0.0292(3) 0.73656(14) 0.57594(10) 0.0286(5) Uani 1 1 d .
H52A H 0.1167 0.7727 0.5779 0.034 Uiso 1 1 calc R
C53 C -0.1233(4) 0.75918(19) 0.55501(12) 0.0401(7) Uani 1 1 d .
H53A H -0.1390 0.8106 0.5426 0.048 Uiso 1 1 calc R
C54 C -0.2501(4) 0.70734(19) 0.55227(11) 0.0376(7) Uani 1 1 d .
H54A H -0.3535 0.7230 0.5381 0.045 Uiso 1 1 calc R
C55 C -0.2280(3) 0.63172(19) 0.57020(11) 0.0345(6) Uani 1 1 d .
H55A H -0.3162 0.5959 0.5684 0.041 Uiso 1 1 calc R
C56 C -0.0764(3) 0.60892(15) 0.59078(10) 0.0255(5) Uani 1 1 d .
H56A H -0.0609 0.5573 0.6028 0.031 Uiso 1 1 calc R
C61 C 0.0709(3) 0.57683(14) 0.85474(9) 0.0202(4) Uani 1 1 d .
C62 C 0.0953(5) 0.61215(17) 0.90504(11) 0.0418(7) Uani 1 1 d .
H62A H 0.1522 0.6599 0.9067 0.050 Uiso 1 1 calc R
C63 C 0.0380(5) 0.57882(19) 0.95310(11) 0.0492(9) Uani 1 1 d .
H63A H 0.0545 0.6040 0.9873 0.059 Uiso 1 1 calc R
C64 C -0.0423(4) 0.5097(2) 0.95119(12) 0.0405(7) Uani 1 1 d .
H64A H -0.0826 0.4869 0.9840 0.049 Uiso 1 1 calc R
C65 C -0.0648(4) 0.4731(2) 0.90177(13) 0.0490(9) Uani 1 1 d .
H65A H -0.1185 0.4245 0.9006 0.059 Uiso 1 1 calc R
C66 C -0.0096(4) 0.50661(17) 0.85386(11) 0.0381(7) Uani 1 1 d .
H66B H -0.0271 0.4811 0.8198 0.046 Uiso 1 1 calc R

loop_
_atom_site_aniso_label
_atom_site_aniso_U_11
_atom_site_aniso_U_22
_atom_site_aniso_U_33
_atom_site_aniso_U_23
_atom_site_aniso_U_13
_atom_site_aniso_U_12
Cl1 0.0316(3) 0.0430(4) 0.0252(3) 0.0091(3) 0.0043(2) -0.0058(3)
Cl2 0.0203(2) 0.0347(3) 0.0187(2) -0.0036(2) 0.00213(19) 0.0050(2)
O11 0.0311(10) 0.0229(9) 0.0488(12) -0.0047(8) -0.0105(9) -0.0001(8)
N11 0.0217(9) 0.0241(9) 0.0176(8) 0.0005(7) 0.0005(7) -0.0052(8)
C11 0.0299(13) 0.0255(12) 0.0232(11) 0.0000(9) -0.0001(10) 0.0022(10)
N12 0.0274(10) 0.0199(9) 0.0199(9) 0.0027(7) -0.0031(8) 0.0023(8)
C12 0.0227(11) 0.0303(12) 0.0199(10) 0.0001(9) -0.0016(9) -0.0042(9)
O12 0.0225(9) 0.0270(9) 0.0474(11) -0.0015(8) -0.0007(8) -0.0014(7)
O13 0.0327(10) 0.0235(8) 0.0196(8) 0.0055(6) -0.0014(7) 0.0077(7)
C13 0.0178(10) 0.0231(11) 0.0168(9) 0.0019(8) 0.0023(8) -0.0006(8)
C14 0.0183(10) 0.0307(12) 0.0183(10) 0.0000(9) -0.0007(8) -0.0056(9)
C15 0.0195(12) 0.0362(15) 0.062(2) 0.0133(14) -0.0064(12) -0.0037(11)
C16 0.0274(14) 0.0500(19) 0.059(2) 0.0135(16) -0.0040(14) -0.0057(13)
N21 0.0209(9) 0.0195(9) 0.0132(8) 0.0033(6) 0.0011(7) 0.0033(7)
C21 0.0278(12) 0.0416(14) 0.0158(10) 0.0025(10) -0.0034(9) -0.0063(11)
O21 0.0259(9) 0.0243(9) 0.0345(10) 0.0058(7) -0.0049(7) 0.0071(7)
N22 0.0234(9) 0.0227(9) 0.0148(8) 0.0021(7) 0.0002(7) -0.0030(8)
O22 0.0172(7) 0.0234(8) 0.0330(9) 0.0030(7) -0.0071(7) -0.0006(7)
C22 0.0422(17) 0.060(2) 0.0401(16) -0.0207(15) -0.0110(14) 0.0157(16)
C23 0.0244(16) 0.146(5) 0.053(2) -0.029(3) -0.0004(15) 0.001(2)
O23 0.0378(10) 0.0260(9) 0.0231(8) 0.0039(7) -0.0039(8) -0.0111(8)
C24 0.070(3) 0.117(4) 0.048(2) -0.024(2) 0.0012(19) -0.066(3)
C25 0.082(3) 0.0457(19) 0.054(2) -0.0113(16) -0.031(2) -0.006(2)
C26 0.0452(18) 0.0469(17) 0.0446(17) -0.0120(14) -0.0210(15) 0.0135(14)
C31 0.0220(11) 0.0234(11) 0.0192(10) 0.0019(8) 0.0005(8) -0.0005(9)
C32 0.0435(15) 0.0263(12) 0.0238(12) 0.0007(10) 0.0021(11) 0.0098(11)
C33 0.061(2) 0.0301(14) 0.0314(14) -0.0038(11) 0.0045(14) 0.0131(14)
C34 0.0510(18) 0.0432(16) 0.0271(13) -0.0058(12) 0.0053(12) 0.0087(14)
C35 0.0343(14) 0.0459(15) 0.0192(11) 0.0011(10) 0.0056(10) 0.0046(12)
C36 0.0249(12) 0.0297(12) 0.0217(11) 0.0040(9) 0.0030(9) 0.0004(10)
C41 0.0162(9) 0.0181(9) 0.0141(9) 0.0005(7) 0.0008(7) -0.0008(8)
C42 0.0154(9) 0.0152(9) 0.0159(8) -0.0001(7) -0.0009(7) 0.0008(7)
C43 0.0194(10) 0.0193(10) 0.0161(9) 0.0001(8) 0.0003(8) 0.0022(8)
C44 0.0186(9) 0.0196(10) 0.0169(9) -0.0003(8) 0.0009(8) 0.0005(8)
C45 0.0153(10) 0.0324(13) 0.0333(13) -0.0055(10) -0.0067(9) 0.0025(9)
C46 0.0217(12) 0.0361(14) 0.0332(13) -0.0049(11) -0.0059(10) 0.0039(10)
C51 0.0170(10) 0.0246(11) 0.0126(9) -0.0001(8) -0.0008(7) 0.0046(8)
C52 0.0328(13) 0.0246(11) 0.0283(12) 0.0040(9) -0.0034(10) 0.0057(10)
C53 0.0409(16) 0.0422(16) 0.0372(15) 0.0052(12) -0.0079(13) 0.0192(14)
C54 0.0277(13) 0.0592(19) 0.0260(12) -0.0045(12) -0.0079(10) 0.0198(13)
C55 0.0194(11) 0.0564(17) 0.0277(12) -0.0028(12) -0.0051(10) 0.0022(11)
C56 0.0201(11) 0.0336(13) 0.0227(11) 0.0004(9) -0.0054(9) -0.0006(10)
C61 0.0215(10) 0.0221(10) 0.0170(9) 0.0013(8) 0.0017(8) 0.0034(9)
C62 0.075(2) 0.0282(13) 0.0219(12) -0.0019(10) 0.0006(14) -0.0077(15)
C63 0.088(3) 0.0423(17) 0.0167(11) -0.0023(12) 0.0141(14) 0.0096(19)
C64 0.0327(15) 0.062(2) 0.0266(13) 0.0223(13) 0.0074(11) 0.0055(14)
C65 0.0493(19) 0.062(2) 0.0358(16) 0.0223(15) -0.0097(14) -0.0300(17)
C66 0.0540(18) 0.0392(15) 0.0212(11) 0.0073(11) -0.0065(12) -0.0193(14)

loop_
_atom_type_symbol
_atom_type_description
_atom_type_scat_dispersion_real
_atom_type_scat_dispersion_imag
_atom_type_scat_source
C C 0.0033 0.0016 'International Tables Vol C Tables 4.2.6.8 and 6.1.1.4'
H H 0.0000 0.0000 'International Tables Vol C Tables 4.2.6.8 and 6.1.1.4'
N N 0.0061 0.0033 'International Tables Vol C Tables 4.2.6.8 and 6.1.1.4'
O O 0.0106 0.0060 'International Tables Vol C Tables 4.2.6.8 and 6.1.1.4'
Cl Cl 0.1484 0.1585 'International Tables Vol C Tables 4.2.6.8 and 6.1.1.4'

loop_
_geom_angle_atom_site_label_1
_geom_angle_atom_site_label_2
_geom_angle_atom_site_label_3
_geom_angle
N12 N11 C12 117.46(19)
C21 C11 C12 109.9(2)
C21 C11 Cl1 108.73(17)
C12 C11 Cl1 107.65(17)
C13 N12 N11 119.14(19)
N11 C12 C11 108.1(2)
N11 C12 C14 111.33(19)
C11 C12 C14 113.8(2)
C14 O12 C15 118.8(2)
O13 C13 N12 121.7(2)
O13 C13 C31 122.2(2)
N12 C13 C31 116.1(2)
O11 C14 O12 125.2(2)
O11 C14 C12 127.4(2)
O12 C14 C12 107.4(2)
O12 C15 C16 108.4(2)
N22 N21 C42 112.36(17)
C26 C21 C22 119.7(3)
C26 C21 C11 122.8(3)
C22 C21 C11 117.5(3)
C43 N22 N21 120.42(19)
C44 O22 C45 117.79(19)
C21 C22 C23 119.7(3)
C24 C23 C22 120.4(4)
C23 C24 C25 120.1(3)
C26 C25 C24 118.7(3)
C21 C26 C25 121.3(3)
C32 C31 C36 119.9(2)
C32 C31 C13 122.3(2)
C36 C31 C13 117.8(2)
C31 C32 C33 120.1(2)
C32 C33 C34 119.5(3)
C35 C34 C33 120.0(3)
C36 C35 C34 120.3(3)
C35 C36 C31 120.2(2)
C51 C41 C42 113.86(17)
C51 C41 Cl2 109.34(14)
C42 C41 Cl2 107.26(15)
N21 C42 C41 107.65(17)
N21 C42 C44 111.84(16)
C41 C42 C44 113.37(17)
O23 C43 N22 121.3(2)
O23 C43 C61 121.9(2)
N22 C43 C61 116.8(2)
O21 C44 O22 125.4(2)
O21 C44 C42 122.9(2)
O22 C44 C42 111.71(18)
O22 C45 C46 109.3(2)
C56 C51 C52 119.5(2)
C56 C51 C41 121.4(2)
C52 C51 C41 119.2(2)
C51 C52 C53 120.0(3)
C54 C53 C52 120.2(3)
C53 C54 C55 120.3(3)
C56 C55 C54 119.7(3)
C51 C56 C55 120.4(2)
C66 C61 C62 118.1(2)
C66 C61 C43 124.1(2)
C62 C61 C43 117.8(2)
C61 C62 C63 121.0(3)
C64 C63 C62 119.9(3)
C63 C64 C65 119.9(3)
C64 C65 C66 120.3(3)
C65 C66 C61 120.8(3)

loop_
_geom_bond_atom_site_label_1
_geom_bond_atom_site_label_2
_geom_bond_distance
Cl1 C11 1.819(3)
Cl2 C41 1.821(2)
O11 C14 1.202(3)
N11 N12 1.406(3)
N11 C12 1.467(3)
C11 C21 1.522(4)
C11 C12 1.524(3)
N12 C13 1.350(3)
C12 C14 1.525(3)
O12 C14 1.332(3)
O12 C15 1.463(3)
O13 C13 1.228(3)
C13 C31 1.497(3)
C15 C16 1.511(4)
N21 N22 1.418(2)
N21 C42 1.465(3)
C21 C26 1.355(4)
C21 C22 1.370(4)
O21 C44 1.206(3)
N22 C43 1.339(3)
O22 C44 1.329(3)
O22 C45 1.467(3)
C22 C23 1.387(5)
C23 C24 1.348(7)
O23 C43 1.234(3)
C24 C25 1.394(7)
C25 C26 1.375(5)
C31 C32 1.385(3)
C31 C36 1.391(3)
C32 C33 1.394(4)
C33 C34 1.397(4)
C34 C35 1.383(4)
C35 C36 1.379(3)
C41 C51 1.505(3)
C41 C42 1.517(3)
C42 C44 1.534(3)
C43 C61 1.492(3)
C45 C46 1.506(4)
C51 C56 1.390(3)
C51 C52 1.391(3)
C52 C53 1.399(4)
C53 C54 1.371(5)
C54 C55 1.394(4)
C55 C56 1.390(3)
C61 C66 1.383(4)
C61 C62 1.384(3)
C62 C63 1.387(4)
C63 C64 1.366(5)
C64 C65 1.373(5)
C65 C66 1.379(4)
